data_1100828
loop_
_publ_author_name
'Suzuki, Noriyuki'
'Watanabe, Takaaki'
'Iwasaki, Masakazu'
'Chihara, Teiji'

_publ_section_title
;
 Reaction of 1-Zirconacyclopent-3-yne with "Zirconocene":
 Synthesis and Structure of Bimetallic 1,2,3-Butatriene Complexes
;
_journal_coden_ASTM ORGND7
_journal_issue 9
_journal_name_full Organometallics
_journal_page_first 2065
_journal_page_last 2069
_journal_paper_doi 10.1021/om049288h
_journal_volume 24
_journal_year 2005
_chemical_formula_moiety 'C14 H14 Zr'
_chemical_formula_sum 'C14 H14 Zr'
_chemical_formula_weight 273.48
_chemical_melting_point ?
_space_group_IT_number 9
_symmetry_cell_setting monoclinic
_symmetry_Int_Tables_number 9
_symmetry_space_group_name_Hall 'C -2yc'
_symmetry_space_group_name_H-M 'C 1 c 1'
_cell_angle_alpha 90
_cell_angle_beta 91.525(2)
_cell_angle_gamma 90
_cell_formula_units_Z 4
_cell_length_a 12.1150(4)
_cell_length_b 9.2921(3)
_cell_length_c 9.9839(2)
_cell_measurement_reflns_used 13461
_cell_measurement_temperature 113.2
_cell_measurement_theta_max 30.0
_cell_measurement_theta_min 2.0
_cell_volume 1123.52(5)
_diffrn_detector_area_resol_mean 10.00
_diffrn_measured_fraction_theta_full 0.9550
_diffrn_measured_fraction_theta_max 0.9550
_diffrn_measurement_device_type 'Rigaku RAXIS-CS Imaging Plate'
_diffrn_measurement_method \w
_diffrn_radiation_type 'Mo K\a'
_diffrn_radiation_wavelength 0.7107
_diffrn_reflns_av_R_equivalents 0.017
_diffrn_reflns_limit_h_max 17
_diffrn_reflns_limit_h_min -16
_diffrn_reflns_limit_k_max 13
_diffrn_reflns_limit_k_min -13
_diffrn_reflns_limit_l_max 13
_diffrn_reflns_limit_l_min -12
_diffrn_reflns_number 3688
_diffrn_reflns_theta_full 30.03
_diffrn_reflns_theta_max 30.03
_exptl_absorpt_coefficient_mu 0.939
_exptl_absorpt_correction_T_max 0.954
_exptl_absorpt_correction_T_min 0.774
_exptl_absorpt_correction_type integration
_exptl_absorpt_process_details '(Higashi, 1999)'
_exptl_crystal_colour colorless
_exptl_crystal_density_diffrn 1.617
_exptl_crystal_density_meas ?
_exptl_crystal_density_method 'not measured'
_exptl_crystal_description plate
_exptl_crystal_size_max 0.500
_exptl_crystal_size_mid 0.150
_exptl_crystal_size_min 0.050
_exptl_crystal_size_rad ?
_refine_diff_density_max 0.38
_refine_diff_density_min -1.18
_refine_ls_abs_structure_details 'Flack H D (1983), Acta Cryst. A39, 876-8'
_refine_ls_abs_structure_Flack 0.43(5)
_refine_ls_extinction_coef ?
_refine_ls_extinction_method none
_refine_ls_goodness_of_fit_ref 0.929
_refine_ls_hydrogen_treatment ?
_refine_ls_number_parameters 153
_refine_ls_number_reflns 2965
_refine_ls_R_factor_gt 0.0242
_refine_ls_shift/su_max 0.0022
_refine_ls_structure_factor_coef Fsqd
_refine_ls_weighting_details 'w = 1/[\s^2^(Fo^2^) + (0.05000(Max(Fo^2^,0) + 2Fc^2^)/3)^2^]'
_refine_ls_weighting_scheme calc
_refine_ls_wR_factor_ref 0.0677
_reflns_number_gt 2780
_reflns_number_total 1573
_reflns_threshold_expression F^2^>2.0\s(F^2^)
_cod_duplicate_entry 4060460
_cod_database_code 1100828

loop_
_symmetry_equiv_pos_as_xyz
x,y,z
x,-y,1/2+z
1/2+x,1/2+y,z
1/2+x,1/2-y,1/2+z

loop_
_atom_site_label
_atom_site_type_symbol
_atom_site_fract_x
_atom_site_fract_y
_atom_site_fract_z
_atom_site_U_iso_or_equiv
_atom_site_adp_type
_atom_site_occupancy
_atom_site_calc_flag
_atom_site_refinement_flags
_atom_site_disorder_assembly
_atom_site_disorder_group
Zr1 Zr 0.111(2) 0.22802(2) 0.402(2) 0.01115(5) Uani 1.00 d . . .
C1 C -0.018(2) 0.2994(4) 0.569(2) 0.0184(7) Uani 1.00 d . . .
C2 C -0.054(2) 0.1741(4) 0.502(2) 0.0178(6) Uani 1.00 d . . .
C3 C -0.041(2) 0.0782(4) 0.418(2) 0.0197(7) Uani 1.00 d . . .
C4 C 0.020(2) 0.0127(4) 0.316(2) 0.0248(8) Uani 1.00 d . . .
C5 C 0.063(2) 0.3053(4) 0.163(2) 0.0247(8) Uani 1.00 d . . .
C6 C 0.175(2) 0.3447(5) 0.187(2) 0.0294(8) Uani 1.00 d . . .
C7 C 0.176(2) 0.4525(4) 0.287(2) 0.0290(8) Uani 1.00 d . . .
C8 C 0.067(2) 0.4787(4) 0.326(2) 0.0251(7) Uani 1.00 d . . .
C9 C -0.003(2) 0.3877(4) 0.249(2) 0.0195(7) Uani 1.00 d . . .
C10 C 0.291(2) 0.2756(5) 0.526(2) 0.0326(9) Uani 1.00 d . . .
C11 C 0.225(2) 0.2007(4) 0.618(2) 0.0225(8) Uani 1.00 d . . .
C12 C 0.207(2) 0.0610(4) 0.568(2) 0.0193(7) Uani 1.00 d . . .
C13 C 0.263(2) 0.0478(5) 0.447(2) 0.0291(9) Uani 1.00 d . . .
C14 C 0.315(2) 0.1808(6) 0.421(2) 0.0357(9) Uani 1.00 d . . .
H1a H 0.004(5) 0.275(5) 0.662(6) 0.03(1) Uiso 1.00 calc . . .
H1b H -0.060(4) 0.381(6) 0.563(4) 0.026(9) Uiso 1.00 calc . . .
H4a H 0.047(4) -0.087(6) 0.333(5) 0.04(1) Uiso 1.00 calc . . .
H4b H -0.015(5) 0.008(6) 0.219(6) 0.05(1) Uiso 1.00 calc . . .
H5 H 0.0348 0.2362 0.0989 0.0299 Uiso 1.00 calc . . .
H6 H 0.2359 0.3055 0.1431 0.0356 Uiso 1.00 calc . . .
H7 H 0.2391 0.4990 0.3237 0.0350 Uiso 1.00 calc . . .
H8 H 0.0428 0.5463 0.3907 0.0304 Uiso 1.00 calc . . .
H9 H -0.0830 0.3822 0.2541 0.0237 Uiso 1.00 calc . . .
H10 H 0.3116 0.3738 0.5333 0.0398 Uiso 1.00 calc . . .
H11 H 0.1953 0.2381 0.6984 0.0270 Uiso 1.00 calc . . .
H12 H 0.1639 -0.0130 0.6104 0.0229 Uiso 1.00 calc . . .
H13 H 0.2628 -0.0360 0.3902 0.0350 Uiso 1.00 calc . . .
H14 H 0.3582 0.2026 0.3458 0.0431 Uiso 1.00 calc . . .

loop_
_atom_type_symbol
_atom_type_description
_atom_type_scat_dispersion_real
_atom_type_scat_dispersion_imag
_atom_type_scat_source
C C 0.003 0.002
;International Tables for Crystallography
(1992, Vol. C, Tables 4.2.6.8 and 6.1.1.1)
;
H H 0.000 0.000
;International Tables for Crystallography
(1992, Vol. C, Table 6.1.1.2)
;
Zr Zr -2.967 0.560
;International Tables for Crystallography
(1992, Vol. C, Tables 4.2.6.8 and 6.1.1.1)
;
